data_7216089
loop_
_publ_author_name
'Bu, Xian-He'
'Tong, Ming-Liang'
'Li, Jian-Rong'
'Chang, Ho-Chol'
'Li, Li-Jun'
'Kitagawa, Susumu'

_publ_section_title
;
 Formation of 3D networks by H-bonding from novel trinuclear or 1D chain
 complexes of zinc(ii) and cadmium(ii) with isonicotinic acid analogues
 and the effects of \p--\p stacking
;
_journal_issue 67
_journal_name_full CrystEngComm
_journal_page_first 411
_journal_paper_doi 10.1039/b506721a
_journal_volume 7
_journal_year 2005
_chemical_formula_sum 'C96 H85 Cd3 N6 O18.5'
_chemical_formula_weight 1955.90
_chemical_name_systematic
;
?
;
_space_group_IT_number 205
_symmetry_cell_setting cubic
_symmetry_space_group_name_Hall '-P 2ac 2ab 3'
_symmetry_space_group_name_H-M 'P a -3'
_atom_sites_solution_hydrogens geom
_atom_sites_solution_primary direct
_atom_sites_solution_secondary difmap
_audit_creation_method SHELXL-97
_cell_angle_alpha 90.00
_cell_angle_beta 90.00
_cell_angle_gamma 90.00
_cell_formula_units_Z 4
_cell_length_a 20.6146(13)
_cell_length_b 20.6146(13)
_cell_length_c 20.6146(13)
_cell_measurement_reflns_used 1022
_cell_measurement_temperature 293(2)
_cell_measurement_theta_max 25.5725
_cell_measurement_theta_min 2.2091
_cell_volume 8760.4(10)
_computing_cell_refinement 'Bruker SMART'
_computing_data_collection 'Bruker SMART'
_computing_data_reduction 'Bruker SAINT'
_computing_molecular_graphics 'Bruker SHELXTL'
_computing_publication_material 'Bruker SHELXTL'
_computing_structure_refinement 'SHELXL-97 (Sheldrick, 1997)'
_computing_structure_solution 'SHELXS-97 (Sheldrick, 1990)'
_diffrn_ambient_temperature 293(2)
_diffrn_measured_fraction_theta_full 0.997
_diffrn_measured_fraction_theta_max 0.997
_diffrn_measurement_device_type 'Bruker Smart 1000 CCD '
_diffrn_measurement_method 'Omig and Phi scans'
_diffrn_radiation_monochromator graphite
_diffrn_radiation_source 'fine-focus sealed tube'
_diffrn_radiation_type MoK\a
_diffrn_radiation_wavelength 0.71073
_diffrn_reflns_av_R_equivalents 0.0540
_diffrn_reflns_av_sigmaI/netI 0.0351
_diffrn_reflns_limit_h_max 20
_diffrn_reflns_limit_h_min -12
_diffrn_reflns_limit_k_max 25
_diffrn_reflns_limit_k_min -15
_diffrn_reflns_limit_l_max 25
_diffrn_reflns_limit_l_min -25
_diffrn_reflns_number 19668
_diffrn_reflns_theta_full 26.37
_diffrn_reflns_theta_max 26.37
_diffrn_reflns_theta_min 2.42
_diffrn_standards_decay_% 0
_diffrn_standards_interval_count 0
_diffrn_standards_interval_time 0
_diffrn_standards_number 0
_exptl_absorpt_coefficient_mu 0.795
_exptl_absorpt_correction_T_max 0.8321
_exptl_absorpt_correction_T_min 0.8199
_exptl_absorpt_correction_type multi-scan
_exptl_absorpt_process_details SADABS
_exptl_crystal_colour Colorless
_exptl_crystal_density_diffrn 1.483
_exptl_crystal_density_meas ?
_exptl_crystal_density_method 'not measured'
_exptl_crystal_description Prism
_exptl_crystal_F_000 3980
_exptl_crystal_size_max 0.26
_exptl_crystal_size_mid 0.24
_exptl_crystal_size_min 0.24
_refine_diff_density_max 0.511
_refine_diff_density_min -0.260
_refine_diff_density_rms 0.067
_refine_ls_extinction_method none
_refine_ls_goodness_of_fit_ref 1.083
_refine_ls_hydrogen_treatment mixed
_refine_ls_matrix_type full
_refine_ls_number_parameters 211
_refine_ls_number_reflns 2987
_refine_ls_number_restraints 0
_refine_ls_restrained_S_all 1.083
_refine_ls_R_factor_all 0.0579
_refine_ls_R_factor_gt 0.0350
_refine_ls_shift/su_max 0.001
_refine_ls_shift/su_mean 0.000
_refine_ls_structure_factor_coef Fsqd
_refine_ls_weighting_details 'calc w=1/[\s^2^(Fo^2^)+(0.0388P)^2^+2.6498P] where P=(Fo^2^+2Fc^2^)/3'
_refine_ls_weighting_scheme calc
_refine_ls_wR_factor_gt 0.0760
_refine_ls_wR_factor_ref 0.0829
_reflns_number_gt 2208
_reflns_number_total 2987
_reflns_threshold_expression I>2sigma(I)
_cod_data_source_file b506721a.txt
_cod_data_source_block 205
_cod_depositor_comments
;
The following automatic conversions were performed:

'_symmetry_cell_setting' value 'Cubic' changed to 'cubic' according
to
/usr/data/users/saulius/automatic-downloads/retrospective/RSC/lib/dictionaries/cif_core.dic
dictionary named 'cif_core.dic' version 2.4.2 from
2011-04-26.

'_exptl_absorpt_correction_type' value 'Multi-scan'
changed to 'multi-scan' according to
/usr/data/users/saulius/automatic-downloads/retrospective/RSC/lib/dictionaries/cif_core.dic
dictionary named 'cif_core.dic' version 2.4.2 from 2011-04-26.

Automatic conversion script
Id: cif_fix_values 2281 2013-09-26 08:29:07Z andrius 

The following automatic conversions were performed:

'_exptl_crystal_density_meas' value 'None' was changed to '?' - the
value is perceived as not measured.

Automatic conversion script
Id: cif_fix_values 3008 2015-01-20 13:52:24Z robertas 
;
_cod_original_sg_symbol_H-M Pa-3
_cod_original_formula_sum 'C96 H85 Cd3 N6 O18.50'
_cod_database_code 7216089

loop_
_symmetry_equiv_pos_as_xyz
'x, y, z'
'-x+1/2, -y, z+1/2'
'-x, y+1/2, -z+1/2'
'x+1/2, -y+1/2, -z'
'z, x, y'
'z+1/2, -x+1/2, -y'
'-z+1/2, -x, y+1/2'
'-z, x+1/2, -y+1/2'
'y, z, x'
'-y, z+1/2, -x+1/2'
'y+1/2, -z+1/2, -x'
'-y+1/2, -z, x+1/2'
'-x, -y, -z'
'x-1/2, y, -z-1/2'
'x, -y-1/2, z-1/2'
'-x-1/2, y-1/2, z'
'-z, -x, -y'
'-z-1/2, x-1/2, y'
'z-1/2, x, -y-1/2'
'z, -x-1/2, y-1/2'
'-y, -z, -x'
'y, -z-1/2, x-1/2'
'-y-1/2, z-1/2, x'
'y-1/2, z, -x-1/2'

loop_
_atom_site_label
_atom_site_type_symbol
_atom_site_fract_x
_atom_site_fract_y
_atom_site_fract_z
_atom_site_U_iso_or_equiv
_atom_site_adp_type
_atom_site_occupancy
_atom_site_symmetry_multiplicity
_atom_site_calc_flag
_atom_site_refinement_flags
_atom_site_disorder_assembly
_atom_site_disorder_group
Cd1 Cd 0.119124(10) 0.619124(10) 0.880876(10) 0.03066(12) Uani 1 3 d S A .
Cd2 Cd 0.0000 0.5000 1.0000 0.02658(13) Uani 1 6 d S . .
N1 N -0.20350(13) 0.59668(16) 0.75502(15) 0.0563(8) Uani 1 1 d . . .
C1 C -0.02230(15) 0.56011(15) 0.85482(14) 0.0344(7) Uani 1 1 d . . .
C2 C -0.08663(14) 0.57132(15) 0.82088(14) 0.0355(7) Uani 1 1 d . . .
C3 C -0.10177(15) 0.53723(16) 0.76499(16) 0.0413(8) Uani 1 1 d . . .
C4 C -0.06080(18) 0.48952(18) 0.73737(19) 0.0571(10) Uani 1 1 d . . .
H4A H -0.0216 0.4798 0.7575 0.069 Uiso 1 1 calc R . .
C5 C -0.0774(2) 0.4579(2) 0.6825(2) 0.0752(13) Uani 1 1 d . . .
H5A H -0.0493 0.4276 0.6645 0.090 Uiso 1 1 calc R . .
C6 C -0.1384(2) 0.4709(3) 0.6521(2) 0.0830(14) Uani 1 1 d . . .
H6A H -0.1500 0.4483 0.6149 0.100 Uiso 1 1 calc R . .
C7 C -0.1790(2) 0.5154(2) 0.6766(2) 0.0707(12) Uani 1 1 d . . .
H7A H -0.2185 0.5229 0.6562 0.085 Uiso 1 1 calc R . .
C8 C -0.16279(17) 0.55135(19) 0.73344(17) 0.0507(9) Uani 1 1 d . . .
C9 C -0.18768(16) 0.63022(18) 0.80890(17) 0.0471(8) Uani 1 1 d . . .
C10 C -0.22938(19) 0.6803(2) 0.8303(2) 0.0662(11) Uani 1 1 d . . .
H10A H -0.2668 0.6896 0.8069 0.079 Uiso 1 1 calc R . .
C11 C -0.2155(2) 0.7145(2) 0.8840(2) 0.0733(12) Uani 1 1 d . . .
H11A H -0.2432 0.7477 0.8968 0.088 Uiso 1 1 calc R . .
C12 C -0.1600(2) 0.7010(2) 0.9210(2) 0.0648(11) Uani 1 1 d . . .
H12A H -0.1517 0.7247 0.9585 0.078 Uiso 1 1 calc R . .
C13 C -0.11879(17) 0.65417(18) 0.90252(17) 0.0488(8) Uani 1 1 d . . .
H13A H -0.0825 0.6452 0.9278 0.059 Uiso 1 1 calc R . .
C14 C -0.12974(14) 0.61791(15) 0.84469(15) 0.0386(7) Uani 1 1 d . . .
C15 C 0.1381(5) 0.5753(5) 0.7251(4) 0.069(2) Uani 0.50 1 d P A 1
H15A H 0.1596 0.5954 0.6884 0.082 Uiso 0.50 1 calc PR A 1
H15B H 0.0929 0.5882 0.7234 0.082 Uiso 0.50 1 calc PR A 1
C16 C 0.1409(10) 0.5028(8) 0.7155(14) 0.135(9) Uani 0.50 1 d P A 1
H16A H 0.1211 0.4917 0.6748 0.202 Uiso 0.50 1 calc PR A 1
H16B H 0.1182 0.4816 0.7501 0.202 Uiso 0.50 1 calc PR A 1
H16C H 0.1854 0.4889 0.7153 0.202 Uiso 0.50 1 calc PR A 1
C16' C 0.124(2) 0.5317(14) 0.7033(18) 0.37(3) Uani 0.50 1 d P A 2
H16D H 0.1147 0.4900 0.6849 0.551 Uiso 0.50 1 calc PR A 2
H16E H 0.1546 0.5542 0.6758 0.551 Uiso 0.50 1 calc PR A 2
H16F H 0.0853 0.5566 0.7070 0.551 Uiso 0.50 1 calc PR A 2
C15' C 0.1462(8) 0.5251(9) 0.7518(7) 0.097(4) Uani 0.50 1 d P A 2
H15C H 0.1853 0.4991 0.7491 0.116 Uiso 0.50 1 calc PR A 2
H15D H 0.1158 0.5038 0.7808 0.116 Uiso 0.50 1 calc PR A 2
O1 O -0.01830(11) 0.51370(11) 0.89277(10) 0.0469(6) Uani 1 1 d . . .
O2 O 0.02128(11) 0.59867(13) 0.83930(12) 0.0548(7) Uani 1 1 d . . .
O3 O 0.16341(14) 0.60011(16) 0.77854(12) 0.0638(8) Uani 1 1 d . . .
H3 H 0.1994(17) 0.6049(17) 0.7747(17) 0.041(11) Uiso 1 1 d . . .
O1W O 0.0211(12) 0.4789(12) 0.5211(12) 0.18(2) Uani 0.25 3 d SP . .

loop_
_atom_site_aniso_label
_atom_site_aniso_U_11
_atom_site_aniso_U_22
_atom_site_aniso_U_33
_atom_site_aniso_U_23
_atom_site_aniso_U_13
_atom_site_aniso_U_12
Cd1 0.03066(12) 0.03066(12) 0.03066(12) 0.00158(9) 0.00158(9) -0.00158(9)
Cd2 0.02658(13) 0.02658(13) 0.02658(13) 0.00031(12) 0.00031(12) -0.00031(12)
N1 0.0370(16) 0.079(2) 0.0529(19) 0.0077(17) -0.0128(15) 0.0081(16)
C1 0.0362(17) 0.0403(18) 0.0268(16) -0.0040(14) -0.0012(13) 0.0026(14)
C2 0.0313(16) 0.0424(18) 0.0327(16) 0.0093(14) -0.0031(13) -0.0066(14)
C3 0.0351(17) 0.051(2) 0.0383(18) 0.0039(16) -0.0052(14) -0.0043(15)
C4 0.051(2) 0.059(2) 0.060(2) -0.0104(19) -0.0136(18) 0.0059(18)
C5 0.073(3) 0.083(3) 0.070(3) -0.032(2) -0.012(2) 0.009(2)
C6 0.081(3) 0.107(4) 0.061(3) -0.029(3) -0.022(3) -0.010(3)
C7 0.056(2) 0.104(4) 0.052(2) -0.008(2) -0.020(2) -0.007(2)
C8 0.043(2) 0.069(2) 0.041(2) 0.0034(18) -0.0075(16) -0.0047(18)
C9 0.0375(18) 0.056(2) 0.048(2) 0.0077(17) -0.0017(16) 0.0073(16)
C10 0.050(2) 0.077(3) 0.072(3) 0.010(2) -0.007(2) 0.021(2)
C11 0.070(3) 0.069(3) 0.082(3) -0.002(2) 0.009(2) 0.027(2)
C12 0.069(3) 0.064(3) 0.062(3) -0.006(2) 0.006(2) 0.012(2)
C13 0.044(2) 0.059(2) 0.0432(19) -0.0001(17) 0.0005(16) 0.0025(18)
C14 0.0325(17) 0.0465(18) 0.0368(17) 0.0096(14) 0.0005(13) -0.0017(14)
C15 0.085(6) 0.076(7) 0.045(5) -0.010(5) -0.005(4) 0.007(5)
C16 0.135(12) 0.073(10) 0.20(2) -0.068(12) 0.060(15) -0.020(9)
C16' 0.62(6) 0.16(3) 0.32(4) -0.12(3) -0.30(4) 0.08(3)
C15' 0.121(10) 0.077(10) 0.092(9) -0.014(8) 0.008(8) -0.002(8)
O1 0.0580(15) 0.0489(14) 0.0337(12) 0.0038(10) -0.0123(11) 0.0066(11)
O2 0.0354(13) 0.0753(17) 0.0537(15) 0.0125(13) -0.0087(11) -0.0106(12)
O3 0.0430(16) 0.105(2) 0.0439(16) -0.0122(14) 0.0078(13) 0.0053(16)
O1W 0.18(2) 0.18(2) 0.18(2) -0.05(2) 0.05(2) -0.05(2)

loop_
_atom_type_symbol
_atom_type_description
_atom_type_scat_dispersion_real
_atom_type_scat_dispersion_imag
_atom_type_scat_source
C C 0.0033 0.0016 'International Tables Vol C Tables 4.2.6.8 and 6.1.1.4'
H H 0.0000 0.0000 'International Tables Vol C Tables 4.2.6.8 and 6.1.1.4'
N N 0.0061 0.0033 'International Tables Vol C Tables 4.2.6.8 and 6.1.1.4'
O O 0.0106 0.0060 'International Tables Vol C Tables 4.2.6.8 and 6.1.1.4'
Cd Cd -0.8075 1.2024 'International Tables Vol C Tables 4.2.6.8 and 6.1.1.4'

loop_
_geom_angle_atom_site_label_1
_geom_angle_atom_site_label_2
_geom_angle_atom_site_label_3
_geom_angle
_geom_angle_site_symmetry_1
_geom_angle_site_symmetry_3
O2 Cd1 O2 104.41(7) . 8_656
O2 Cd1 O2 104.41(7) . 11_466
O2 Cd1 O2 104.41(7) 8_656 11_466
O2 Cd1 O3 82.45(10) . 11_466
O2 Cd1 O3 162.97(10) 8_656 11_466
O2 Cd1 O3 88.55(10) 11_466 11_466
O2 Cd1 O3 162.97(10) . 8_656
O2 Cd1 O3 88.55(10) 8_656 8_656
O2 Cd1 O3 82.45(10) 11_466 8_656
O3 Cd1 O3 82.17(12) 11_466 8_656
O2 Cd1 O3 88.55(10) . .
O2 Cd1 O3 82.45(10) 8_656 .
O2 Cd1 O3 162.97(11) 11_466 .
O3 Cd1 O3 82.17(12) 11_466 .
O3 Cd1 O3 82.17(12) 8_656 .
O1 Cd2 O1 86.45(8) 23_656 8_656
O1 Cd2 O1 86.45(8) 23_656 .
O1 Cd2 O1 93.55(8) 8_656 .
O1 Cd2 O1 180.0 23_656 11_466
O1 Cd2 O1 93.55(8) 8_656 11_466
O1 Cd2 O1 93.55(8) . 11_466
O1 Cd2 O1 93.55(8) 23_656 13_567
O1 Cd2 O1 86.45(8) 8_656 13_567
O1 Cd2 O1 180.0 . 13_567
O1 Cd2 O1 86.45(8) 11_466 13_567
O1 Cd2 O1 93.55(8) 23_656 20_466
O1 Cd2 O1 180.000(1) 8_656 20_466
O1 Cd2 O1 86.45(8) . 20_466
O1 Cd2 O1 86.45(8) 11_466 20_466
O1 Cd2 O1 93.55(8) 13_567 20_466
C8 N1 C9 118.8(3) . .
O1 C1 O2 127.5(3) . .
O1 C1 C2 117.8(3) . .
O2 C1 C2 114.6(3) . .
C3 C2 C14 119.8(3) . .
C3 C2 C1 120.2(3) . .
C14 C2 C1 119.9(3) . .
C2 C3 C4 123.5(3) . .
C2 C3 C8 117.9(3) . .
C4 C3 C8 118.5(3) . .
C5 C4 C3 121.4(4) . .
C5 C4 H4A 119.3 . .
C3 C4 H4A 119.3 . .
C4 C5 C6 120.0(4) . .
C4 C5 H5A 120.0 . .
C6 C5 H5A 120.0 . .
C7 C6 C5 120.8(4) . .
C7 C6 H6A 119.6 . .
C5 C6 H6A 119.6 . .
C6 C7 C8 121.2(4) . .
C6 C7 H7A 119.4 . .
C8 C7 H7A 119.4 . .
N1 C8 C7 119.4(3) . .
N1 C8 C3 122.6(3) . .
C7 C8 C3 118.0(4) . .
N1 C9 C10 118.9(3) . .
N1 C9 C14 122.5(3) . .
C10 C9 C14 118.5(3) . .
C11 C10 C9 120.7(4) . .
C11 C10 H10A 119.6 . .
C9 C10 H10A 119.6 . .
C10 C11 C12 121.1(4) . .
C10 C11 H11A 119.4 . .
C12 C11 H11A 119.4 . .
C13 C12 C11 120.4(4) . .
C13 C12 H12A 119.8 . .
C11 C12 H12A 119.8 . .
C12 C13 C14 121.0(3) . .
C12 C13 H13A 119.5 . .
C14 C13 H13A 119.5 . .
C2 C14 C13 123.6(3) . .
C2 C14 C9 118.2(3) . .
C13 C14 C9 118.2(3) . .
O3 C15 C16 118.5(15) . .
O3 C15 H15A 107.7 . .
C16 C15 H15A 107.7 . .
O3 C15 H15B 107.7 . .
C16 C15 H15B 107.7 . .
H15A C15 H15B 107.1 . .
C15 C16 H16A 109.5 . .
C15 C16 H16B 109.5 . .
H16A C16 H16B 109.5 . .
C15 C16 H16C 109.5 . .
H16A C16 H16C 109.5 . .
H16B C16 H16C 109.5 . .
C15' C16' H16D 109.5 . .
C15' C16' H16E 109.5 . .
H16D C16' H16E 109.5 . .
C15' C16' H16F 109.5 . .
H16D C16' H16F 109.5 . .
H16E C16' H16F 109.5 . .
C16' C15' O3 106(2) . .
C16' C15' H15C 110.6 . .
O3 C15' H15C 110.6 . .
C16' C15' H15D 110.6 . .
O3 C15' H15D 110.6 . .
H15C C15' H15D 108.8 . .
C1 O1 Cd2 136.5(2) . .
C1 O2 Cd1 132.5(2) . .
C15 O3 C15' 44.5(7) . .
C15 O3 Cd1 131.6(5) . .
C15' O3 Cd1 111.6(5) . .
C15 O3 H3 111(3) . .
C15' O3 H3 107(3) . .
Cd1 O3 H3 117(3) . .

loop_
_geom_bond_atom_site_label_1
_geom_bond_atom_site_label_2
_geom_bond_distance
_geom_bond_site_symmetry_2
Cd1 O2 2.232(2) .
Cd1 O2 2.232(2) 8_656
Cd1 O2 2.232(2) 11_466
Cd1 O3 2.332(3) 11_466
Cd1 O3 2.332(3) 8_656
Cd1 O3 2.332(3) .
Cd2 O1 2.260(2) 23_656
Cd2 O1 2.260(2) 8_656
Cd2 O1 2.260(2) .
Cd2 O1 2.260(2) 11_466
Cd2 O1 2.260(2) 13_567
Cd2 O1 2.260(2) 20_466
N1 C8 1.332(5) .
N1 C9 1.348(5) .
C1 O1 1.239(4) .
C1 O2 1.242(4) .
C1 C2 1.517(4) .
C2 C3 1.385(4) .
C2 C14 1.397(4) .
C3 C4 1.416(5) .
C3 C8 1.446(5) .
C4 C5 1.349(5) .
C4 H4A 0.9300 .
C5 C6 1.430(6) .
C5 H5A 0.9300 .
C6 C7 1.340(6) .
C6 H6A 0.9300 .
C7 C8 1.426(5) .
C7 H7A 0.9300 .
C9 C10 1.414(5) .
C9 C14 1.427(4) .
C10 C11 1.343(6) .
C10 H10A 0.9300 .
C11 C12 1.403(6) .
C11 H11A 0.9300 .
C12 C13 1.341(5) .
C12 H12A 0.9300 .
C13 C14 1.425(5) .
C13 H13A 0.9300 .
C15 O3 1.322(9) .
C15 C16 1.509(18) .
C15 H15A 0.9700 .
C15 H15B 0.9700 .
C16 H16A 0.9600 .
C16 H16B 0.9600 .
C16 H16C 0.9600 .
C16' C15' 1.10(3) .
C16' H16D 0.9600 .
C16' H16E 0.9600 .
C16' H16F 0.9600 .
C15' O3 1.680(16) .
C15' H15C 0.9700 .
C15' H15D 0.9700 .
O3 H3 0.75(4) .
O1W O1W 1.50(9) 13_566

loop_
_geom_hbond_atom_site_label_D
_geom_hbond_atom_site_label_H
_geom_hbond_atom_site_label_A
_geom_hbond_distance_DH
_geom_hbond_distance_HA
_geom_hbond_distance_DA
_geom_hbond_angle_DHA
_geom_hbond_site_symmetry_A
O3 H3 N1 0.75(4) 2.10(4) 2.830(4) 164(4) 14_657

loop_
_geom_torsion_atom_site_label_1
_geom_torsion_atom_site_label_2
_geom_torsion_atom_site_label_3
_geom_torsion_atom_site_label_4
_geom_torsion
_geom_torsion_site_symmetry_1
O1 C1 C2 C3 -83.5(4) .
O2 C1 C2 C3 94.7(4) .
O1 C1 C2 C14 98.9(3) .
O2 C1 C2 C14 -82.9(4) .
C14 C2 C3 C4 179.7(3) .
C1 C2 C3 C4 2.0(5) .
C14 C2 C3 C8 -0.4(4) .
C1 C2 C3 C8 -178.0(3) .
C2 C3 C4 C5 -179.5(4) .
C8 C3 C4 C5 0.5(6) .
C3 C4 C5 C6 -1.8(7) .
C4 C5 C6 C7 1.4(8) .
C5 C6 C7 C8 0.3(8) .
C9 N1 C8 C7 179.8(3) .
C9 N1 C8 C3 -0.9(5) .
C6 C7 C8 N1 177.7(4) .
C6 C7 C8 C3 -1.6(6) .
C2 C3 C8 N1 1.9(5) .
C4 C3 C8 N1 -178.1(3) .
C2 C3 C8 C7 -178.8(3) .
C4 C3 C8 C7 1.2(5) .
C8 N1 C9 C10 177.2(3) .
C8 N1 C9 C14 -1.6(5) .
N1 C9 C10 C11 179.6(4) .
C14 C9 C10 C11 -1.5(6) .
C9 C10 C11 C12 -1.0(7) .
C10 C11 C12 C13 1.3(7) .
C11 C12 C13 C14 1.1(6) .
C3 C2 C14 C13 178.6(3) .
C1 C2 C14 C13 -3.8(5) .
C3 C2 C14 C9 -1.9(4) .
C1 C2 C14 C9 175.7(3) .
C12 C13 C14 C2 175.9(3) .
C12 C13 C14 C9 -3.6(5) .
N1 C9 C14 C2 3.1(5) .
C10 C9 C14 C2 -175.8(3) .
N1 C9 C14 C13 -177.4(3) .
C10 C9 C14 C13 3.7(5) .
O2 C1 O1 Cd2 65.0(5) .
C2 C1 O1 Cd2 -117.1(3) .
O1 Cd2 O1 C1 177.9(3) 23_656
O1 Cd2 O1 C1 -95.9(3) 8_656
O1 Cd2 O1 C1 -2.1(3) 11_466
O1 Cd2 O1 C1 51(86) 13_567
O1 Cd2 O1 C1 84.1(3) 20_466
O1 C1 O2 Cd1 -13.3(5) .
C2 C1 O2 Cd1 168.7(2) .
O2 Cd1 O2 C1 43.5(3) 8_656
O2 Cd1 O2 C1 -65.9(3) 11_466
O3 Cd1 O2 C1 -152.4(3) 11_466
O3 Cd1 O2 C1 -177.9(3) 8_656
O3 Cd1 O2 C1 125.3(3) .
C16 C15 O3 C15' -10.1(12) .
C16 C15 O3 Cd1 -88.5(11) .
C16' C15' O3 C15 -1(3) .
C16' C15' O3 Cd1 127(3) .
O2 Cd1 O3 C15 -11.2(7) .
O2 Cd1 O3 C15 93.6(7) 8_656
O2 Cd1 O3 C15 -151.3(7) 11_466
O3 Cd1 O3 C15 -93.7(7) 11_466
O3 Cd1 O3 C15 -176.8(7) 8_656
O2 Cd1 O3 C15' -58.8(7) .
O2 Cd1 O3 C15' 46.0(7) 8_656
O2 Cd1 O3 C15' 161.1(7) 11_466
O3 Cd1 O3 C15' -141.4(7) 11_466
O3 Cd1 O3 C15' 135.5(7) 8_656
